data_7235912
loop_
_publ_author_name
'Li, Ya-Nan'
'Huo, Li-Hua'
'Deng, Zhao-Peng'
'Xie, Xin-Yu'
'Zhu, Zhi-Biao'
'Gao, Shan'

_publ_section_title
;
 Nature of reactant and influence of water on the supramolecular patterns
 and luminescent properties of organic salts comprising
 (1,1&#x2032;-biphenyl)-4,4&#x2032;-disulfonate and triphenylmethanaminium
;
_journal_issue 52
_journal_name_full 'RSC Advances'
_journal_page_first 41692
_journal_paper_doi 10.1039/C5RA04497A
_journal_volume 5
_journal_year 2015
_chemical_formula_moiety 'C12 H8 O6 S2, 2(C19 H18 N), 4(C2 H6 O S)'
_chemical_formula_sum 'C58 H68 N2 O10 S6'
_chemical_formula_weight 1145.50
_space_group_IT_number 2
_space_group_name_Hall '-P 1'
_space_group_name_H-M_alt 'P -1'
_symmetry_cell_setting triclinic
_symmetry_space_group_name_Hall '-P 1'
_symmetry_space_group_name_H-M 'P -1'
_atom_sites_solution_hydrogens geom
_atom_sites_solution_primary direct
_atom_sites_solution_secondary difmap
_audit_creation_method SHELXL-97
_audit_update_record
;
2015-01-22 deposited with the CCDC.
2015-04-22 downloaded from the CCDC.
;
_cell_angle_alpha 87.102(6)
_cell_angle_beta 89.767(5)
_cell_angle_gamma 63.850(8)
_cell_formula_units_Z 1
_cell_length_a 8.8152(6)
_cell_length_b 9.3074(9)
_cell_length_c 19.3273(11)
_cell_measurement_reflns_used 2042
_cell_measurement_temperature 295(2)
_cell_measurement_theta_max 27.56
_cell_measurement_theta_min 3.31
_cell_volume 1421.3(2)
_computing_cell_refinement
;
CrysAlis Pro (Agilent, 2013)
;
_computing_data_collection
;
CrysAlis Pro (Agilent, 2013)
;
_computing_data_reduction
;
CrysAlis Pro (Agilent, 2013)
;
_computing_molecular_graphics '(K. Brandenburg, Diamond 3.1, 2009)'
_computing_publication_material '(K. Brandenburg, Diamond 3.1, 2009)'
_computing_structure_refinement 'SHELXL-97 (Sheldrick, 1997)'
_computing_structure_solution 'SHELXS-97 (Sheldrick, 1990)'
_diffrn_ambient_temperature 295(2)
_diffrn_detector_area_resol_mean 16.1954
_diffrn_measured_fraction_theta_full 0.990
_diffrn_measured_fraction_theta_max 0.990
_diffrn_measurement_device_type 'Xcalibur, Eos'
_diffrn_measurement_method '\w scans'
_diffrn_radiation_monochromator graphite
_diffrn_radiation_source 'Enhance (Mo) X-ray Source'
_diffrn_radiation_type MoK\a
_diffrn_radiation_wavelength 0.71073
_diffrn_reflns_av_R_equivalents 0.0224
_diffrn_reflns_av_sigmaI/netI 0.0625
_diffrn_reflns_limit_h_max 7
_diffrn_reflns_limit_h_min -10
_diffrn_reflns_limit_k_max 11
_diffrn_reflns_limit_k_min -10
_diffrn_reflns_limit_l_max 22
_diffrn_reflns_limit_l_min -22
_diffrn_reflns_number 5696
_diffrn_reflns_theta_full 25.00
_diffrn_reflns_theta_max 25.00
_diffrn_reflns_theta_min 3.31
_exptl_absorpt_coefficient_mu 0.300
_exptl_absorpt_correction_T_max 0.9452
_exptl_absorpt_correction_T_min 0.9369
_exptl_absorpt_correction_type multi-scan
_exptl_absorpt_process_details
; 
CrysAlis Pro (Agilent, 2013)
Empirical absorption correction using spherical harmonics,
 implemented in SCALE3 ABSPACK scaling algorithm. 
;
_exptl_crystal_colour colorless
_exptl_crystal_density_diffrn 1.338
_exptl_crystal_density_method 'not measured'
_exptl_crystal_description prism
_exptl_crystal_F_000 606
_exptl_crystal_size_max 0.22
_exptl_crystal_size_mid 0.20
_exptl_crystal_size_min 0.19
_refine_diff_density_max 1.187
_refine_diff_density_min -1.146
_refine_diff_density_rms 0.061
_refine_ls_extinction_method none
_refine_ls_goodness_of_fit_ref 1.060
_refine_ls_hydrogen_treatment mixed
_refine_ls_matrix_type full
_refine_ls_number_parameters 355
_refine_ls_number_reflns 4950
_refine_ls_number_restraints 6
_refine_ls_restrained_S_all 1.059
_refine_ls_R_factor_all 0.1079
_refine_ls_R_factor_gt 0.0669
_refine_ls_shift/su_max 0.000
_refine_ls_shift/su_mean 0.000
_refine_ls_structure_factor_coef Fsqd
_refine_ls_weighting_details 'calc w=1/[\s^2^(Fo^2^)+(0.0804P)^2^+0.0000P] where P=(Fo^2^+2Fc^2^)/3'
_refine_ls_weighting_scheme calc
_refine_ls_wR_factor_gt 0.1480
_refine_ls_wR_factor_ref 0.1657
_reflns_number_gt 3104
_reflns_number_total 4950
_reflns_threshold_expression >2sigma(I)
_cod_data_source_file c5ra04497a2.cif
_cod_data_source_block 8
_cod_original_cell_volume 1421.31(18)
_cod_database_code 7235912

loop_
_symmetry_equiv_pos_as_xyz
'x, y, z'
'-x, -y, -z'

loop_
_atom_site_label
_atom_site_type_symbol
_atom_site_fract_x
_atom_site_fract_y
_atom_site_fract_z
_atom_site_U_iso_or_equiv
_atom_site_adp_type
_atom_site_occupancy
_atom_site_symmetry_multiplicity
_atom_site_calc_flag
_atom_site_refinement_flags
_atom_site_disorder_assembly
_atom_site_disorder_group
S1 S 0.81697(14) 1.09320(12) 0.13690(5) 0.0395(3) Uani 1 1 d . . .
S2 S 0.56192(14) 0.81781(15) 0.08603(6) 0.0495(3) Uani 1 1 d . . .
O1 O 0.7992(4) 1.1259(4) 0.20940(15) 0.0510(8) Uani 1 1 d . . .
O2 O 0.9511(6) 0.9350(4) 0.1260(2) 0.0835(13) Uani 1 1 d . . .
O3 O 0.6550(5) 1.1258(6) 0.1060(2) 0.0913(14) Uani 1 1 d . . .
O4 O 0.5810(4) 0.7721(4) 0.16193(16) 0.0535(8) Uani 1 1 d . . .
O5 O 1.0897(4) 0.5861(4) 0.2312(2) 0.0593(9) Uani 1 1 d . . .
N1 N 0.7777(4) 0.8306(4) 0.25727(15) 0.0294(7) Uani 1 1 d D . .
H1N1 H 0.725(4) 0.804(3) 0.2264(15) 0.044 Uiso 1 1 d D . .
H1N2 H 0.776(4) 0.921(2) 0.2423(17) 0.044 Uiso 1 1 d D . .
H1N3 H 0.8831(17) 0.760(3) 0.2568(19) 0.044 Uiso 1 1 d D . .
C1 C 0.7246(4) 0.8242(4) 0.33123(17) 0.0244(7) Uani 1 1 d . . .
C2 C 0.6962(4) 0.6739(4) 0.34336(19) 0.0275(8) Uani 1 1 d . . .
C3 C 0.7989(5) 0.5319(4) 0.3119(2) 0.0365(9) Uani 1 1 d . . .
H3A H 0.8829 0.5288 0.2819 0.044 Uiso 1 1 calc R . .
C4 C 0.7750(6) 0.3971(5) 0.3255(2) 0.0458(11) Uani 1 1 d . . .
H4A H 0.8438 0.3031 0.3045 0.055 Uiso 1 1 calc R . .
C5 C 0.6528(5) 0.3980(5) 0.3693(2) 0.0450(11) Uani 1 1 d . . .
H5A H 0.6384 0.3056 0.3779 0.054 Uiso 1 1 calc R . .
C6 C 0.5522(5) 0.5353(5) 0.4002(3) 0.0472(11) Uani 1 1 d . . .
H6A H 0.4684 0.5366 0.4298 0.057 Uiso 1 1 calc R . .
C7 C 0.5735(5) 0.6747(5) 0.3878(2) 0.0391(10) Uani 1 1 d . . .
H7A H 0.5049 0.7677 0.4096 0.047 Uiso 1 1 calc R . .
C8 C 0.5622(4) 0.9759(4) 0.3425(2) 0.0316(9) Uani 1 1 d . . .
C9 C 0.4358(5) 1.0392(5) 0.2913(2) 0.0470(11) Uani 1 1 d . . .
H9A H 0.4535 0.9936 0.2485 0.056 Uiso 1 1 calc R . .
C10 C 0.2866(6) 1.1673(6) 0.3034(3) 0.0697(16) Uani 1 1 d . . .
H10A H 0.2020 1.2075 0.2693 0.084 Uiso 1 1 calc R . .
C11 C 0.2614(5) 1.2349(6) 0.3637(3) 0.0493(11) Uani 1 1 d . . .
H11A H 0.1576 1.3208 0.3712 0.059 Uiso 1 1 calc R . .
C12 C 0.3822(6) 1.1833(6) 0.4150(3) 0.0573(13) Uani 1 1 d . . .
H12A H 0.3637 1.2362 0.4560 0.069 Uiso 1 1 calc R . .
C13 C 0.5334(5) 1.0495(5) 0.4046(2) 0.0407(10) Uani 1 1 d . . .
H13A H 0.6157 1.0093 0.4396 0.049 Uiso 1 1 calc R . .
C14 C 0.8737(4) 0.8152(4) 0.37733(19) 0.0289(8) Uani 1 1 d . . .
C15 C 0.9428(5) 0.7029(5) 0.4305(2) 0.0408(10) Uani 1 1 d . . .
H15A H 0.9032 0.6263 0.4390 0.049 Uiso 1 1 calc R . .
C16 C 1.0714(6) 0.7011(5) 0.4720(3) 0.0503(12) Uani 1 1 d . . .
H16A H 1.1164 0.6247 0.5085 0.060 Uiso 1 1 calc R . .
C17 C 1.1330(5) 0.8133(6) 0.4589(2) 0.0474(11) Uani 1 1 d . . .
H17A H 1.2228 0.8103 0.4851 0.057 Uiso 1 1 calc R . .
C18 C 1.0593(5) 0.9277(5) 0.4071(2) 0.0435(10) Uani 1 1 d . . .
H18A H 1.0966 1.0062 0.3993 0.052 Uiso 1 1 calc R . .
C19 C 0.9318(5) 0.9307(5) 0.3661(2) 0.0393(10) Uani 1 1 d . . .
H19A H 0.8842 1.0099 0.3308 0.047 Uiso 1 1 calc R . .
C20 C 0.8810(5) 1.2292(4) 0.09441(19) 0.0302(8) Uani 1 1 d . . .
C21 C 0.9045(6) 1.3465(5) 0.1282(2) 0.0422(10) Uani 1 1 d . . .
H21A H 0.8882 1.3557 0.1756 0.051 Uiso 1 1 calc R . .
C22 C 0.9527(6) 1.4502(5) 0.0902(2) 0.0424(10) Uani 1 1 d . . .
H22A H 0.9690 1.5280 0.1130 0.051 Uiso 1 1 calc R . .
C23 C 0.9766(4) 1.4414(4) 0.02058(19) 0.0294(8) Uani 1 1 d . . .
C24 C 0.9555(5) 1.3216(5) -0.01244(19) 0.0374(9) Uani 1 1 d . . .
H24A H 0.9741 1.3120 -0.0597 0.045 Uiso 1 1 calc R . .
C25 C 0.9087(5) 1.2191(5) 0.0227(2) 0.0357(9) Uani 1 1 d . . .
H25A H 0.8945 1.1409 -0.0007 0.043 Uiso 1 1 calc R . .
C26 C 0.5064(8) 0.6756(7) 0.0478(3) 0.0747(17) Uani 1 1 d . . .
H26A H 0.6031 0.5728 0.0489 0.112 Uiso 1 1 calc R . .
H26B H 0.4696 0.7105 0.0006 0.112 Uiso 1 1 calc R . .
H26C H 0.4167 0.6673 0.0733 0.112 Uiso 1 1 calc R . .
C27 C 0.3663(6) 0.9890(7) 0.0760(3) 0.0708(16) Uani 1 1 d . . .
H27A H 0.3756 1.0790 0.0940 0.106 Uiso 1 1 calc R . .
H27B H 0.2815 0.9702 0.1007 0.106 Uiso 1 1 calc R . .
H27C H 0.3350 1.0110 0.0277 0.106 Uiso 1 1 calc R . .
S3 S 1.2671(3) 0.5506(3) 0.25508(12) 0.0491(4) Uani 0.50 1 d P A 1
C28 C 1.4091(8) 0.4369(10) 0.2065(5) 0.125(3) Uani 0.50 1 d P A 1
H28A H 1.4143 0.3316 0.2104 0.187 Uiso 0.50 1 calc PR A 1
H28B H 1.5163 0.4312 0.2203 0.187 Uiso 0.50 1 calc PR A 1
H28C H 1.3833 0.4787 0.1594 0.187 Uiso 0.50 1 calc PR A 1
C29 C 1.2666(7) 0.7454(8) 0.2444(4) 0.0843(19) Uani 0.50 1 d P A 1
H29A H 1.1818 0.8192 0.2731 0.126 Uiso 0.50 1 calc PR A 1
H29B H 1.2422 0.7838 0.1967 0.126 Uiso 0.50 1 calc PR A 1
H29C H 1.3754 0.7363 0.2576 0.126 Uiso 0.50 1 calc PR A 1
S3' S 1.2277(3) 0.6183(3) 0.19341(12) 0.0491(4) Uani 0.50 1 d P A 2
C28' C 1.4091(8) 0.4369(10) 0.2065(5) 0.125(3) Uani 0.50 1 d P A 2
H28D H 1.3993 0.3569 0.1799 0.187 Uiso 0.50 1 calc PR A 2
H28E H 1.4214 0.4032 0.2548 0.187 Uiso 0.50 1 calc PR A 2
H28F H 1.5064 0.4508 0.1921 0.187 Uiso 0.50 1 calc PR A 2
C29' C 1.2666(7) 0.7454(8) 0.2444(4) 0.0843(19) Uani 0.50 1 d P A 2
H29D H 1.1725 0.8499 0.2406 0.126 Uiso 0.50 1 calc PR A 2
H29E H 1.3670 0.7524 0.2291 0.126 Uiso 0.50 1 calc PR A 2
H29F H 1.2818 0.7047 0.2917 0.126 Uiso 0.50 1 calc PR A 2

loop_
_atom_site_aniso_label
_atom_site_aniso_U_11
_atom_site_aniso_U_22
_atom_site_aniso_U_33
_atom_site_aniso_U_23
_atom_site_aniso_U_13
_atom_site_aniso_U_12
S1 0.0616(7) 0.0352(6) 0.0306(6) 0.0022(4) 0.0051(5) -0.0300(5)
S2 0.0472(6) 0.0714(9) 0.0363(6) 0.0048(5) -0.0019(5) -0.0328(6)
O1 0.086(2) 0.0476(19) 0.0317(16) -0.0006(13) 0.0100(15) -0.0409(17)
O2 0.147(4) 0.0280(19) 0.065(2) -0.0055(15) 0.037(2) -0.029(2)
O3 0.113(3) 0.131(4) 0.074(3) 0.042(2) -0.025(2) -0.099(3)
O4 0.0499(18) 0.074(2) 0.0457(18) 0.0010(15) -0.0080(14) -0.0360(17)
O5 0.0366(16) 0.058(2) 0.089(3) -0.0131(18) 0.0096(16) -0.0254(16)
N1 0.0317(16) 0.0343(18) 0.0266(17) -0.0019(13) 0.0039(13) -0.0185(15)
C1 0.0308(18) 0.0242(19) 0.0201(17) -0.0005(13) 0.0002(14) -0.0138(16)
C2 0.0306(18) 0.030(2) 0.0287(19) 0.0044(15) -0.0034(15) -0.0204(17)
C3 0.039(2) 0.031(2) 0.041(2) -0.0072(17) 0.0150(17) -0.0171(18)
C4 0.060(3) 0.024(2) 0.051(3) -0.0011(18) 0.000(2) -0.016(2)
C5 0.058(3) 0.036(3) 0.051(3) 0.0068(19) -0.003(2) -0.030(2)
C6 0.045(2) 0.038(3) 0.064(3) 0.002(2) 0.018(2) -0.023(2)
C7 0.040(2) 0.035(2) 0.044(2) 0.0013(18) 0.0080(18) -0.0180(19)
C8 0.0287(19) 0.0211(19) 0.042(2) 0.0064(16) 0.0115(16) -0.0095(16)
C9 0.038(2) 0.051(3) 0.042(3) 0.000(2) -0.0025(19) -0.010(2)
C10 0.044(3) 0.042(3) 0.083(4) 0.023(3) -0.007(3) 0.014(2)
C11 0.035(2) 0.044(3) 0.054(3) -0.011(2) 0.011(2) -0.004(2)
C12 0.052(3) 0.046(3) 0.073(3) -0.017(2) 0.019(3) -0.019(2)
C13 0.042(2) 0.043(3) 0.038(2) -0.0101(18) 0.0135(18) -0.019(2)
C14 0.0273(18) 0.030(2) 0.030(2) -0.0084(15) 0.0069(15) -0.0115(16)
C15 0.058(3) 0.040(2) 0.030(2) 0.0009(18) -0.0015(19) -0.028(2)
C16 0.049(3) 0.045(3) 0.054(3) 0.005(2) -0.015(2) -0.019(2)
C17 0.042(2) 0.069(3) 0.036(2) -0.014(2) 0.0014(19) -0.028(2)
C18 0.043(2) 0.053(3) 0.046(3) -0.013(2) 0.005(2) -0.030(2)
C19 0.053(2) 0.037(2) 0.038(2) 0.0051(17) -0.0053(19) -0.030(2)
C20 0.035(2) 0.032(2) 0.027(2) 0.0016(15) 0.0016(15) -0.0181(17)
C21 0.068(3) 0.043(3) 0.027(2) -0.0017(17) 0.0088(19) -0.035(2)
C22 0.068(3) 0.048(3) 0.033(2) -0.0054(18) 0.000(2) -0.045(2)
C23 0.034(2) 0.030(2) 0.029(2) 0.0013(15) 0.0031(16) -0.0195(17)
C24 0.056(2) 0.046(2) 0.0193(19) -0.0061(16) 0.0056(17) -0.030(2)
C25 0.051(2) 0.032(2) 0.030(2) -0.0081(16) 0.0007(17) -0.0230(19)
C26 0.086(4) 0.098(4) 0.056(3) 0.008(3) -0.029(3) -0.055(4)
C27 0.061(3) 0.082(4) 0.061(3) 0.017(3) -0.008(3) -0.026(3)
S3 0.0324(7) 0.0663(10) 0.0459(8) 0.0042(7) 0.0002(6) -0.0202(7)
C28 0.056(4) 0.097(6) 0.171(8) 0.016(5) 0.039(4) 0.010(4)
C29 0.072(4) 0.111(5) 0.098(5) -0.010(4) 0.015(3) -0.065(4)
S3' 0.0324(7) 0.0663(10) 0.0459(8) 0.0042(7) 0.0002(6) -0.0202(7)
C28' 0.056(4) 0.097(6) 0.171(8) 0.016(5) 0.039(4) 0.010(4)
C29' 0.072(4) 0.111(5) 0.098(5) -0.010(4) 0.015(3) -0.065(4)

loop_
_atom_type_symbol
_atom_type_description
_atom_type_scat_dispersion_real
_atom_type_scat_dispersion_imag
_atom_type_scat_source
C C 0.0033 0.0016 'International Tables Vol C Tables 4.2.6.8 and 6.1.1.4'
H H 0.0000 0.0000 'International Tables Vol C Tables 4.2.6.8 and 6.1.1.4'
N N 0.0061 0.0033 'International Tables Vol C Tables 4.2.6.8 and 6.1.1.4'
O O 0.0106 0.0060 'International Tables Vol C Tables 4.2.6.8 and 6.1.1.4'
S S 0.1246 0.1234 'International Tables Vol C Tables 4.2.6.8 and 6.1.1.4'

loop_
_geom_angle_atom_site_label_1
_geom_angle_atom_site_label_2
_geom_angle_atom_site_label_3
_geom_angle
_geom_angle_site_symmetry_3
O1 S1 O3 110.4(2) .
O1 S1 O2 111.6(2) .
O3 S1 O2 114.9(3) .
O1 S1 C20 107.94(17) .
O3 S1 C20 105.91(18) .
O2 S1 C20 105.5(2) .
O4 S2 C27 105.4(2) .
O4 S2 C26 105.0(2) .
C27 S2 C26 99.1(3) .
S3 O5 S3' 49.91(14) .
C1 N1 H1N1 116(2) .
C1 N1 H1N2 116(2) .
H1N1 N1 H1N2 106.6(16) .
C1 N1 H1N3 105(2) .
H1N1 N1 H1N3 106.5(15) .
H1N2 N1 H1N3 106.0(15) .
N1 C1 C8 108.7(3) .
N1 C1 C2 108.3(3) .
C8 C1 C2 111.0(3) .
N1 C1 C14 105.9(3) .
C8 C1 C14 111.6(3) .
C2 C1 C14 111.3(3) .
C7 C2 C3 118.9(3) .
C7 C2 C1 120.3(3) .
C3 C2 C1 120.7(3) .
C4 C3 C2 119.7(4) .
C4 C3 H3A 120.2 .
C2 C3 H3A 120.2 .
C5 C4 C3 121.5(4) .
C5 C4 H4A 119.3 .
C3 C4 H4A 119.3 .
C6 C5 C4 119.3(4) .
C6 C5 H5A 120.3 .
C4 C5 H5A 120.3 .
C5 C6 C7 120.8(4) .
C5 C6 H6A 119.6 .
C7 C6 H6A 119.6 .
C2 C7 C6 119.8(4) .
C2 C7 H7A 120.1 .
C6 C7 H7A 120.1 .
C13 C8 C9 118.2(4) .
C13 C8 C1 121.1(3) .
C9 C8 C1 120.7(4) .
C10 C9 C8 120.5(5) .
C10 C9 H9A 119.8 .
C8 C9 H9A 119.8 .
C11 C10 C9 120.2(5) .
C11 C10 H10A 119.9 .
C9 C10 H10A 119.9 .
C10 C11 C12 122.4(4) .
C10 C11 H11A 118.8 .
C12 C11 H11A 118.8 .
C11 C12 C13 118.3(5) .
C11 C12 H12A 120.9 .
C13 C12 H12A 120.9 .
C8 C13 C12 120.4(4) .
C8 C13 H13A 119.8 .
C12 C13 H13A 119.8 .
C15 C14 C19 118.9(4) .
C15 C14 C1 122.2(3) .
C19 C14 C1 118.8(3) .
C14 C15 C16 120.9(4) .
C14 C15 H15A 119.5 .
C16 C15 H15A 119.5 .
C15 C16 C17 119.9(4) .
C15 C16 H16A 120.0 .
C17 C16 H16A 120.0 .
C18 C17 C16 118.5(4) .
C18 C17 H17A 120.7 .
C16 C17 H17A 120.7 .
C17 C18 C19 121.8(4) .
C17 C18 H18A 119.1 .
C19 C18 H18A 119.1 .
C18 C19 C14 119.9(4) .
C18 C19 H19A 120.1 .
C14 C19 H19A 120.1 .
C21 C20 C25 118.3(3) .
C21 C20 S1 123.3(3) .
C25 C20 S1 118.4(3) .
C20 C21 C22 119.3(4) .
C20 C21 H21A 120.4 .
C22 C21 H21A 120.4 .
C23 C22 C21 122.1(4) .
C23 C22 H22A 119.0 .
C21 C22 H22A 119.0 .
C22 C23 C24 118.1(3) .
C22 C23 C23 121.5(4) 2_785
C24 C23 C23 120.4(4) 2_785
C25 C24 C23 121.4(3) .
C25 C24 H24A 119.3 .
C23 C24 H24A 119.3 .
C24 C25 C20 120.8(3) .
C24 C25 H25A 119.6 .
C20 C25 H25A 119.6 .
S2 C26 H26A 109.5 .
S2 C26 H26B 109.5 .
H26A C26 H26B 109.5 .
S2 C26 H26C 109.5 .
H26A C26 H26C 109.5 .
H26B C26 H26C 109.5 .
S2 C27 H27A 109.5 .
S2 C27 H27B 109.5 .
H27A C27 H27B 109.5 .
S2 C27 H27C 109.5 .
H27A C27 H27C 109.5 .
H27B C27 H27C 109.5 .
O5 S3 C28 113.4(4) .
O5 S3 C29 102.5(3) .
C28 S3 C29 106.3(4) .
S3 C28 H28A 109.5 .
S3 C28 H28B 109.5 .
H28A C28 H28B 109.5 .
S3 C28 H28C 109.5 .
H28A C28 H28C 109.5 .
H28B C28 H28C 109.5 .
S3 C29 H29A 109.5 .
S3 C29 H29B 109.5 .
H29A C29 H29B 109.5 .
S3 C29 H29C 109.5 .
H29A C29 H29C 109.5 .
H29B C29 H29C 109.5 .

loop_
_geom_bond_atom_site_label_1
_geom_bond_atom_site_label_2
_geom_bond_distance
_geom_bond_site_symmetry_2
S1 O1 1.442(3) .
S1 O3 1.447(4) .
S1 O2 1.451(4) .
S1 C20 1.766(4) .
S2 O4 1.496(3) .
S2 C27 1.761(5) .
S2 C26 1.792(6) .
O5 S3 1.517(3) .
O5 S3' 1.548(4) .
N1 C1 1.509(4) .
N1 H1N1 0.863(10) .
N1 H1N2 0.868(10) .
N1 H1N3 0.870(10) .
C1 C8 1.529(5) .
C1 C2 1.533(5) .
C1 C14 1.560(5) .
C2 C7 1.376(5) .
C2 C3 1.399(5) .
C3 C4 1.373(6) .
C3 H3A 0.9300 .
C4 C5 1.364(6) .
C4 H4A 0.9300 .
C5 C6 1.360(6) .
C5 H5A 0.9300 .
C6 C7 1.399(6) .
C6 H6A 0.9300 .
C7 H7A 0.9300 .
C8 C13 1.378(6) .
C8 C9 1.393(6) .
C9 C10 1.360(6) .
C9 H9A 0.9300 .
C10 C11 1.322(7) .
C10 H10A 0.9300 .
C11 C12 1.363(7) .
C11 H11A 0.9300 .
C12 C13 1.389(6) .
C12 H12A 0.9300 .
C13 H13A 0.9300 .
C14 C15 1.361(6) .
C14 C19 1.388(5) .
C15 C16 1.385(6) .
C15 H15A 0.9300 .
C16 C17 1.386(6) .
C16 H16A 0.9300 .
C17 C18 1.359(7) .
C17 H17A 0.9300 .
C18 C19 1.367(5) .
C18 H18A 0.9300 .
C19 H19A 0.9300 .
C20 C21 1.391(5) .
C20 C25 1.407(5) .
C21 C22 1.392(5) .
C21 H21A 0.9300 .
C22 C23 1.361(6) .
C22 H22A 0.9300 .
C23 C24 1.393(5) .
C23 C23 1.517(7) 2_785
C24 C25 1.349(5) .
C24 H24A 0.9300 .
C25 H25A 0.9300 .
C26 H26A 0.9600 .
C26 H26B 0.9600 .
C26 H26C 0.9600 .
C27 H27A 0.9600 .
C27 H27B 0.9600 .
C27 H27C 0.9600 .
S3 C28 1.579(7) .
S3 C29 1.812(7) .
C28 H28A 0.9600 .
C28 H28B 0.9600 .
C28 H28C 0.9600 .
C29 H29A 0.9600 .
C29 H29B 0.9600 .
C29 H29C 0.9600 .

loop_
_geom_hbond_atom_site_label_D
_geom_hbond_atom_site_label_H
_geom_hbond_atom_site_label_A
_geom_hbond_distance_DH
_geom_hbond_distance_HA
_geom_hbond_distance_DA
_geom_hbond_angle_DHA
N1 H1N1 O4 0.86(4) 1.910(11) 2.767(4) 172(3)
N1 H1N2 O1 0.86(4) 2.076(11) 2.940(4) 174(3)
N1 H1N3 O5 0.86(4) 1.913(15) 2.754(4) 162(3)

loop_
_geom_torsion_atom_site_label_1
_geom_torsion_atom_site_label_2
_geom_torsion_atom_site_label_3
_geom_torsion_atom_site_label_4
_geom_torsion
_geom_torsion_site_symmetry_1
_geom_torsion_site_symmetry_4
N1 C1 C2 C7 -146.7(3) . .
C8 C1 C2 C7 -27.5(4) . .
C14 C1 C2 C7 97.4(4) . .
N1 C1 C2 C3 36.1(4) . .
C8 C1 C2 C3 155.3(3) . .
C14 C1 C2 C3 -79.9(4) . .
C7 C2 C3 C4 0.3(6) . .
C1 C2 C3 C4 177.6(3) . .
C2 C3 C4 C5 0.1(6) . .
C3 C4 C5 C6 0.0(7) . .
C4 C5 C6 C7 -0.3(7) . .
C3 C2 C7 C6 -0.7(6) . .
C1 C2 C7 C6 -178.0(3) . .
C5 C6 C7 C2 0.7(6) . .
N1 C1 C8 C13 -143.5(3) . .
C2 C1 C8 C13 97.5(4) . .
C14 C1 C8 C13 -27.2(4) . .
N1 C1 C8 C9 39.4(4) . .
C2 C1 C8 C9 -79.6(4) . .
C14 C1 C8 C9 155.8(3) . .
C13 C8 C9 C10 -1.9(6) . .
C1 C8 C9 C10 175.3(4) . .
C8 C9 C10 C11 1.3(8) . .
C9 C10 C11 C12 1.4(8) . .
C10 C11 C12 C13 -3.4(8) . .
C9 C8 C13 C12 -0.1(6) . .
C1 C8 C13 C12 -177.3(4) . .
C11 C12 C13 C8 2.7(6) . .
N1 C1 C14 C15 -129.7(4) . .
C8 C1 C14 C15 112.3(4) . .
C2 C1 C14 C15 -12.2(5) . .
N1 C1 C14 C19 53.7(4) . .
C8 C1 C14 C19 -64.3(4) . .
C2 C1 C14 C19 171.2(3) . .
C19 C14 C15 C16 -1.3(6) . .
C1 C14 C15 C16 -177.9(4) . .
C14 C15 C16 C17 -1.0(7) . .
C15 C16 C17 C18 3.0(7) . .
C16 C17 C18 C19 -2.7(7) . .
C17 C18 C19 C14 0.5(7) . .
C15 C14 C19 C18 1.5(6) . .
C1 C14 C19 C18 178.2(4) . .
O1 S1 C20 C21 -1.1(4) . .
O3 S1 C20 C21 117.1(4) . .
O2 S1 C20 C21 -120.6(4) . .
O1 S1 C20 C25 179.3(3) . .
O3 S1 C20 C25 -62.4(4) . .
O2 S1 C20 C25 59.8(4) . .
C25 C20 C21 C22 0.6(6) . .
S1 C20 C21 C22 -179.0(3) . .
C20 C21 C22 C23 0.5(7) . .
C21 C22 C23 C24 -1.5(6) . .
C21 C22 C23 C23 177.9(4) . 2_785
C22 C23 C24 C25 1.6(6) . .
C23 C23 C24 C25 -177.9(4) 2_785 .
C23 C24 C25 C20 -0.6(6) . .
C21 C20 C25 C24 -0.5(6) . .
S1 C20 C25 C24 179.1(3) . .
S3' O5 S3 C28 -59.1(4) . .
S3' O5 S3 C29 55.0(3) . .
